data_1010213
loop_
_publ_author_name
'Pauling, L'

_publ_section_title
;
On the crystal structure of nickel chlorostannate hexahydrate
;
_journal_coden_ASTM ZEKGAX
_journal_name_full
;
Zeitschrift fuer Kristallographie, Kristallgeometrie, Kristallphysik,
Kristallchemie (-144,1977)
;
_journal_page_first 482
_journal_page_last 492
_journal_volume 72
_journal_year 1930
_chemical_formula_structural 'Ni Sn Cl6 (H2 O)6'
_chemical_formula_sum 'Cl6 H12 Ni O6 Sn'
_chemical_name_systematic 'Nickel hexachlorostannate hexahydrate'
_space_group_IT_number 148
_symmetry_cell_setting trigonal
_symmetry_space_group_name_Hall '-P 3*'
_symmetry_space_group_name_H-M 'R -3 :R'
_cell_angle_alpha 96.75
_cell_angle_beta 96.75
_cell_angle_gamma 96.75
_cell_formula_units_Z 1
_cell_length_a 7.09
_cell_length_b 7.09
_cell_length_c 7.09
_cell_volume 348.3
_cod_original_sg_symbol_H-M 'R -3 R'
_cod_original_formula_sum 'H12 Cl6 Ni O6 Sn'
_cod_database_code 1010213

loop_
_symmetry_equiv_pos_as_xyz
x,y,z
y,z,x
z,x,y
-x,-y,-z
-y,-z,-x
-z,-x,-y

loop_
_atom_site_label
_atom_site_type_symbol
_atom_site_symmetry_multiplicity
_atom_site_Wyckoff_symbol
_atom_site_fract_x
_atom_site_fract_y
_atom_site_fract_z
_atom_site_occupancy
_atom_site_attached_hydrogens
_atom_site_calc_flag
Sn1 Sn4+ 1 a 0. 0. 0. 1. 0 d
Ni1 Ni2+ 1 b 0.5 0.5 0.5 1. 0 d
Cl1 Cl1- 6 f 0.14 0.31 -0.06 1. 0 d
O1 O2- 6 f 0.64 0.81 0.44 1. 2 d

loop_
_atom_type_symbol
_atom_type_oxidation_number
Sn4+ 4.000
Ni2+ 2.000
Cl1- -1.000
O2- -2.000
H1+ 1.000
